data_7250369
loop_
_publ_author_name
'Dar, Rouf Ali'
'Hashmi, Athar Adil'

_publ_section_title
;
 Synthesis, structural analysis, and properties of silver-based 1D and 3D
 coordination polymers
;
_journal_issue 24
_journal_name_full CrystEngComm
_journal_page_first 4090
_journal_page_last 4101
_journal_paper_doi 10.1039/D4CE01242A
_journal_volume 27
_journal_year 2025
_chemical_formula_sum 'C17 H9 Ag2 O4'
_chemical_formula_weight 492.98
_space_group_crystal_system triclinic
_space_group_IT_number 2
_space_group_name_Hall '-P 1'
_space_group_name_H-M_alt 'P -1'
_atom_sites_solution_hydrogens geom
_audit_creation_method SHELXL-2019/3
_audit_update_record
;
2025-05-06 deposited with the CCDC.	2025-05-08 downloaded from the CCDC.
;
_cell_angle_alpha 98.574(2)
_cell_angle_beta 96.3690(10)
_cell_angle_gamma 97.329(2)
_cell_formula_units_Z 2
_cell_length_a 5.74710(10)
_cell_length_b 10.6780(3)
_cell_length_c 12.9823(3)
_cell_measurement_reflns_used 6018
_cell_measurement_temperature 293(2)
_cell_measurement_theta_max 25.85
_cell_measurement_theta_min 3.46
_cell_volume 774.46(3)
_computing_cell_refinement 'APEX3/SAINT (Bruker, 2016)'
_computing_data_collection 'APEX3(Bruker, 2016)'
_computing_data_reduction 'SAINT/XPREP (Bruker, 2016)'
_computing_publication_material 'SHELXL-2014/7 (Sheldrick, 2014)'
_computing_structure_refinement 'SHELXL-2019/3 (Sheldrick, 2019)'
_computing_structure_solution 'SHELXT-2014/5 (Sheldrick, 2014)'
_diffrn_ambient_temperature 293(2)
_diffrn_measured_fraction_theta_full 0.998
_diffrn_measured_fraction_theta_max 0.998
_diffrn_measurement_device_type 'Bruker axs kappa apex3 CMOS Diffractometer'
_diffrn_measurement_method '\w and \f scan'
_diffrn_radiation_monochromator graphite
_diffrn_radiation_source 'fine-focus sealed tube'
_diffrn_radiation_type MoK\a
_diffrn_radiation_wavelength 0.71073
_diffrn_reflns_av_R_equivalents 0.0681
_diffrn_reflns_av_unetI/netI 0.0369
_diffrn_reflns_Laue_measured_fraction_full 0.998
_diffrn_reflns_Laue_measured_fraction_max 0.998
_diffrn_reflns_limit_h_max 6
_diffrn_reflns_limit_h_min -6
_diffrn_reflns_limit_k_max 12
_diffrn_reflns_limit_k_min -12
_diffrn_reflns_limit_l_max 15
_diffrn_reflns_limit_l_min -15
_diffrn_reflns_number 19694
_diffrn_reflns_point_group_measured_fraction_full 0.998
_diffrn_reflns_point_group_measured_fraction_max 0.998
_diffrn_reflns_theta_full 24.999
_diffrn_reflns_theta_max 24.999
_diffrn_reflns_theta_min 3.463
_exptl_absorpt_coefficient_mu 2.544
_exptl_absorpt_correction_T_max 0.7453
_exptl_absorpt_correction_T_min 0.6577
_exptl_absorpt_correction_type multi-scan
_exptl_absorpt_process_details 'SADABS (Bruker, 2016)'
_exptl_crystal_colour colourless
_exptl_crystal_density_diffrn 2.114
_exptl_crystal_description block
_exptl_crystal_F_000 474
_exptl_crystal_size_max 0.150
_exptl_crystal_size_mid 0.100
_exptl_crystal_size_min 0.050
_refine_diff_density_max 1.880
_refine_diff_density_min -1.661
_refine_diff_density_rms 0.125
_refine_ls_extinction_method none
_refine_ls_goodness_of_fit_ref 1.072
_refine_ls_hydrogen_treatment constr
_refine_ls_matrix_type full
_refine_ls_number_parameters 208
_refine_ls_number_reflns 2736
_refine_ls_number_restraints 0
_refine_ls_restrained_S_all 1.072
_refine_ls_R_factor_all 0.0642
_refine_ls_R_factor_gt 0.0405
_refine_ls_shift/su_max 0.001
_refine_ls_shift/su_mean 0.000
_refine_ls_structure_factor_coef Fsqd
_refine_ls_weighting_details 'w=1/[\s^2^(Fo^2^)+(0.0068P)^2^+4.7806P] where P=(Fo^2^+2Fc^2^)/3'
_refine_ls_weighting_scheme calc
_refine_ls_wR_factor_gt 0.0674
_refine_ls_wR_factor_ref 0.0742
_reflns_Friedel_coverage 0.000
_reflns_number_gt 2062
_reflns_number_total 2736
_reflns_threshold_expression 'I > 2\s(I)'
_cod_data_source_file d4ce01242a2.cif
_cod_data_source_block W116
_cod_depositor_comments 'Adding full bibliography for 7250368--7250369.cif.'
_cod_database_code 7250369
_shelx_shelxl_version_number 2019/3
_shelx_space_group_comment
;
The symmetry employed for this shelxl refinement is uniquely defined
by the following loop, which should always be used as a source of
symmetry information in preference to the above space-group names.
They are only intended as comments.
;
_shelx_estimated_absorpt_t_min 0.701
_shelx_estimated_absorpt_t_max 0.883

loop_
_space_group_symop_operation_xyz
'x, y, z'
'-x, -y, -z'

loop_
_atom_site_label
_atom_site_type_symbol
_atom_site_fract_x
_atom_site_fract_y
_atom_site_fract_z
_atom_site_U_iso_or_equiv
_atom_site_adp_type
_atom_site_occupancy
_atom_site_site_symmetry_order
_atom_site_calc_flag
_atom_site_refinement_flags_posn
_atom_site_refinement_flags_adp
_atom_site_refinement_flags_occupancy
_atom_site_disorder_assembly
_atom_site_disorder_group
Ag1 Ag 0.50065(9) 0.85638(5) 0.90609(4) 0.03869(17) Uani 1 1 d . . . . .
Ag2 Ag 0.02530(9) 0.79975(6) 0.79442(4) 0.04866(19) Uani 1 1 d . . . . .
C1 C 0.4147(11) 0.6527(5) 0.7083(5) 0.0255(14) Uani 1 1 d . . . . .
C2 C 0.4549(10) 0.5241(5) 0.6545(4) 0.0231(13) Uani 1 1 d . . . . .
C3 C 0.6636(10) 0.4761(6) 0.6730(5) 0.0349(16) Uani 1 1 d . . . . .
H3 H 0.794396 0.528956 0.712320 0.042 Uiso 1 1 calc R U . . .
C4 C 0.6822(10) 0.3495(6) 0.6335(5) 0.0353(17) Uani 1 1 d . . . . .
H4 H 0.825124 0.318857 0.646742 0.042 Uiso 1 1 calc R U . . .
C5 C 0.4908(9) 0.2694(5) 0.5752(4) 0.0204(13) Uani 1 1 d . . . . .
C6 C 0.2835(10) 0.3201(6) 0.5521(5) 0.0319(15) Uani 1 1 d . . . . .
H6 H 0.154677 0.268692 0.510058 0.038 Uiso 1 1 calc R U . . .
C7 C 0.2667(10) 0.4463(5) 0.5910(5) 0.0289(15) Uani 1 1 d . . . . .
H7 H 0.127356 0.478946 0.574193 0.035 Uiso 1 1 calc R U . . .
C8 C 0.4990(9) 0.1306(5) 0.5396(4) 0.0199(12) Uani 1 1 d . . . . .
C9 C 0.6285(9) 0.0944(5) 0.4584(4) 0.0194(12) Uani 1 1 d . . . . .
H9 H 0.716027 0.157691 0.430726 0.023 Uiso 1 1 calc R U . . .
C10 C 0.6313(9) -0.0342(5) 0.4171(4) 0.0184(12) Uani 1 1 d . . . . .
C11 C 0.7607(9) -0.0633(5) 0.3240(4) 0.0198(13) Uani 1 1 d . . . . .
C12 C 0.9880(10) -0.0033(5) 0.3215(4) 0.0233(13) Uani 1 1 d . . . . .
H12 H 1.067899 0.052244 0.380417 0.028 Uiso 1 1 calc R U . . .
C13 C 1.0986(9) -0.0255(5) 0.2308(4) 0.0217(13) Uani 1 1 d . . . . .
H13 H 1.251992 0.014498 0.230348 0.026 Uiso 1 1 calc R U . . .
C14 C 0.9808(10) -0.1067(5) 0.1417(4) 0.0215(13) Uani 1 1 d . . . . .
C15 C 0.7582(10) -0.1698(6) 0.1458(4) 0.0265(14) Uani 1 1 d . . . . .
H15 H 0.680404 -0.227018 0.087369 0.032 Uiso 1 1 calc R U . . .
C16 C 0.6487(10) -0.1496(6) 0.2349(4) 0.0255(14) Uani 1 1 d . . . . .
H16 H 0.498730 -0.193625 0.235858 0.031 Uiso 1 1 calc R U . . .
C17 C 1.0876(10) -0.1245(6) 0.0402(5) 0.0250(14) Uani 1 1 d . . . . .
O1 O 0.9485(7) -0.1818(5) -0.0394(3) 0.0422(12) Uani 1 1 d . . . . .
O2 O 1.3003(7) -0.0825(4) 0.0402(3) 0.0321(10) Uani 1 1 d . . . . .
O3 O 0.5818(7) 0.7227(4) 0.7699(3) 0.0370(11) Uani 1 1 d . . . . .
O4 O 0.2090(7) 0.6805(4) 0.6908(3) 0.0351(11) Uani 1 1 d . . . . .

loop_
_atom_site_aniso_label
_atom_site_aniso_U_11
_atom_site_aniso_U_22
_atom_site_aniso_U_33
_atom_site_aniso_U_23
_atom_site_aniso_U_13
_atom_site_aniso_U_12
Ag1 0.0325(3) 0.0412(3) 0.0368(3) -0.0157(2) 0.0160(2) 0.0005(2)
Ag2 0.0349(3) 0.0712(5) 0.0352(3) -0.0153(3) 0.0148(2) 0.0097(3)
C1 0.036(4) 0.020(3) 0.022(3) 0.000(3) 0.013(3) 0.006(3)
C2 0.027(3) 0.017(3) 0.025(3) 0.000(3) 0.011(3) 0.003(2)
C3 0.021(3) 0.021(3) 0.056(5) -0.011(3) 0.004(3) -0.002(3)
C4 0.022(3) 0.022(3) 0.059(5) -0.005(3) 0.009(3) 0.006(3)
C5 0.026(3) 0.021(3) 0.017(3) 0.002(2) 0.012(2) 0.007(2)
C6 0.028(3) 0.023(3) 0.040(4) -0.005(3) -0.005(3) 0.002(3)
C7 0.028(3) 0.022(3) 0.034(4) -0.004(3) -0.002(3) 0.010(3)
C8 0.020(3) 0.019(3) 0.021(3) 0.002(2) 0.006(2) 0.002(2)
C9 0.021(3) 0.016(3) 0.021(3) 0.000(2) 0.011(2) -0.002(2)
C10 0.018(3) 0.018(3) 0.018(3) 0.001(2) 0.003(2) 0.002(2)
C11 0.023(3) 0.018(3) 0.022(3) 0.004(2) 0.012(2) 0.008(2)
C12 0.030(3) 0.021(3) 0.019(3) -0.003(3) 0.007(2) 0.004(3)
C13 0.020(3) 0.026(3) 0.020(3) 0.003(3) 0.006(2) 0.003(2)
C14 0.025(3) 0.024(3) 0.017(3) 0.002(2) 0.008(2) 0.007(2)
C15 0.026(3) 0.028(3) 0.019(3) -0.007(3) 0.003(2) -0.004(3)
C16 0.027(3) 0.029(3) 0.022(3) 0.002(3) 0.013(3) 0.003(3)
C17 0.028(3) 0.024(3) 0.024(3) 0.001(3) 0.013(3) 0.005(3)
O1 0.034(3) 0.066(3) 0.020(2) -0.008(2) 0.010(2) -0.004(2)
O2 0.028(2) 0.039(3) 0.028(2) -0.004(2) 0.0173(19) -0.0006(19)
O3 0.029(2) 0.033(3) 0.041(3) -0.019(2) 0.006(2) -0.001(2)
O4 0.034(3) 0.026(2) 0.044(3) -0.008(2) 0.009(2) 0.011(2)

loop_
_atom_type_symbol
_atom_type_description
_atom_type_scat_dispersion_real
_atom_type_scat_dispersion_imag
_atom_type_scat_source
C C 0.0033 0.0016 'International Tables Vol C Tables 4.2.6.8 and 6.1.1.4'
H H 0.0000 0.0000 'International Tables Vol C Tables 4.2.6.8 and 6.1.1.4'
O O 0.0106 0.0060 'International Tables Vol C Tables 4.2.6.8 and 6.1.1.4'
Ag Ag -0.8971 1.1015 'International Tables Vol C Tables 4.2.6.8 and 6.1.1.4'

loop_
_geom_angle_atom_site_label_1
_geom_angle_atom_site_label_2
_geom_angle_atom_site_label_3
_geom_angle
_geom_angle_site_symmetry_1
_geom_angle_site_symmetry_3
_geom_angle_publ_flag
O3 Ag1 O2 155.26(16) . 1_466 ?
O3 Ag1 O2 123.88(14) . 2_766 ?
O2 Ag1 O2 80.74(14) 1_466 2_766 ?
O3 Ag1 Ag2 83.22(11) . . ?
O2 Ag1 Ag2 81.13(11) 1_466 . ?
O2 Ag1 Ag2 120.67(10) 2_766 . ?
O4 Ag2 O1 137.81(18) . 1_466 ?
O4 Ag2 O3 112.22(14) . 1_455 ?
O1 Ag2 O3 78.22(15) 1_466 1_455 ?
O4 Ag2 C13 127.10(17) . 2_666 ?
O1 Ag2 C13 93.61(17) 1_466 2_666 ?
O3 Ag2 C13 84.89(16) 1_455 2_666 ?
O4 Ag2 Ag1 79.34(12) . . ?
O1 Ag2 Ag1 79.42(11) 1_466 . ?
O3 Ag2 Ag1 155.95(11) 1_455 . ?
C13 Ag2 Ag1 105.29(12) 2_666 . ?
O4 C1 O3 124.6(5) . . ?
O4 C1 C2 116.3(5) . . ?
O3 C1 C2 119.1(5) . . ?
C3 C2 C7 118.6(5) . . ?
C3 C2 C1 122.9(5) . . ?
C7 C2 C1 118.3(5) . . ?
C2 C3 C4 121.0(6) . . ?
C2 C3 H3 119.5 . . ?
C4 C3 H3 119.5 . . ?
C5 C4 C3 120.6(6) . . ?
C5 C4 H4 119.7 . . ?
C3 C4 H4 119.7 . . ?
C4 C5 C6 118.3(5) . . ?
C4 C5 C8 121.8(5) . . ?
C6 C5 C8 119.9(5) . . ?
C7 C6 C5 120.8(5) . . ?
C7 C6 H6 119.6 . . ?
C5 C6 H6 119.6 . . ?
C2 C7 C6 120.6(5) . . ?
C2 C7 H7 119.7 . . ?
C6 C7 H7 119.7 . . ?
C9 C8 C10 119.0(5) . 2_656 ?
C9 C8 C5 119.4(5) . . ?
C10 C8 C5 121.5(5) 2_656 . ?
C8 C9 C10 122.1(5) . . ?
C8 C9 H9 118.9 . . ?
C10 C9 H9 118.9 . . ?
C9 C10 C8 118.9(5) . 2_656 ?
C9 C10 C11 118.1(5) . . ?
C8 C10 C11 122.9(5) 2_656 . ?
C12 C11 C16 118.1(5) . . ?
C12 C11 C10 121.7(5) . . ?
C16 C11 C10 120.1(5) . . ?
C11 C12 C13 120.6(5) . . ?
C11 C12 H12 119.7 . . ?
C13 C12 H12 119.7 . . ?
C14 C13 C12 120.5(5) . . ?
C14 C13 Ag2 103.2(4) . 2_666 ?
C12 C13 Ag2 82.1(3) . 2_666 ?
C14 C13 H13 119.8 . . ?
C12 C13 H13 119.8 . . ?
Ag2 C13 H13 84.8 2_666 . ?
C15 C14 C13 118.8(5) . . ?
C15 C14 C17 119.5(5) . . ?
C13 C14 C17 121.7(5) . . ?
C14 C15 C16 121.2(5) . . ?
C14 C15 H15 119.4 . . ?
C16 C15 H15 119.4 . . ?
C15 C16 C11 120.8(5) . . ?
C15 C16 H16 119.6 . . ?
C11 C16 H16 119.6 . . ?
O2 C17 O1 125.0(5) . . ?
O2 C17 C14 119.4(5) . . ?
O1 C17 C14 115.6(5) . . ?
C17 O1 Ag2 125.8(4) . 1_644 ?
C17 O2 Ag1 122.3(4) . 1_644 ?
C17 O2 Ag1 127.5(4) . 2_766 ?
Ag1 O2 Ag1 99.26(14) 1_644 2_766 ?
C1 O3 Ag1 119.6(3) . . ?
C1 O3 Ag2 143.5(4) . 1_655 ?
Ag1 O3 Ag2 96.42(14) . 1_655 ?
C1 O4 Ag2 128.1(4) . . ?

loop_
_geom_bond_atom_site_label_1
_geom_bond_atom_site_label_2
_geom_bond_distance
_geom_bond_site_symmetry_2
_geom_bond_publ_flag
Ag1 O3 2.232(4) . ?
Ag1 O2 2.254(4) 1_466 ?
Ag1 O2 2.498(4) 2_766 ?
Ag1 Ag2 2.8930(8) . ?
Ag2 O4 2.167(4) . ?
Ag2 O1 2.235(4) 1_466 ?
Ag2 O3 2.546(4) 1_455 ?
Ag2 C13 2.654(6) 2_666 ?
C1 O4 1.260(7) . ?
C1 O3 1.261(7) . ?
C1 C2 1.503(7) . ?
C2 C3 1.374(8) . ?
C2 C7 1.381(8) . ?
C3 C4 1.395(8) . ?
C3 H3 0.9300 . ?
C4 C5 1.377(8) . ?
C4 H4 0.9300 . ?
C5 C6 1.391(8) . ?
C5 C8 1.495(7) . ?
C6 C7 1.386(8) . ?
C6 H6 0.9300 . ?
C7 H7 0.9300 . ?
C8 C9 1.392(7) . ?
C8 C10 1.416(7) 2_656 ?
C9 C10 1.400(7) . ?
C9 H9 0.9300 . ?
C10 C11 1.503(7) . ?
C11 C12 1.386(7) . ?
C11 C16 1.403(8) . ?
C12 C13 1.403(7) . ?
C12 H12 0.9300 . ?
C13 C14 1.387(8) . ?
C13 H13 0.9300 . ?
C14 C15 1.378(8) . ?
C14 C17 1.511(7) . ?
C15 C16 1.380(7) . ?
C15 H15 0.9300 . ?
C16 H16 0.9300 . ?
C17 O2 1.247(7) . ?
C17 O1 1.259(7) . ?

loop_
_geom_torsion_atom_site_label_1
_geom_torsion_atom_site_label_2
_geom_torsion_atom_site_label_3
_geom_torsion_atom_site_label_4
_geom_torsion
_geom_torsion_site_symmetry_1
_geom_torsion_site_symmetry_2
_geom_torsion_site_symmetry_3
_geom_torsion_site_symmetry_4
_geom_torsion_publ_flag
O4 C1 C2 C3 -174.3(6) . . . . ?
O3 C1 C2 C3 3.0(9) . . . . ?
O4 C1 C2 C7 -0.2(8) . . . . ?
O3 C1 C2 C7 177.1(6) . . . . ?
C7 C2 C3 C4 -3.6(10) . . . . ?
C1 C2 C3 C4 170.5(6) . . . . ?
C2 C3 C4 C5 -0.1(10) . . . . ?
C3 C4 C5 C6 3.4(9) . . . . ?
C3 C4 C5 C8 -174.8(6) . . . . ?
C4 C5 C6 C7 -3.0(9) . . . . ?
C8 C5 C6 C7 175.2(6) . . . . ?
C3 C2 C7 C6 3.9(9) . . . . ?
C1 C2 C7 C6 -170.4(6) . . . . ?
C5 C6 C7 C2 -0.7(10) . . . . ?
C4 C5 C8 C9 -73.5(8) . . . . ?
C6 C5 C8 C9 108.4(6) . . . . ?
C4 C5 C8 C10 109.7(7) . . . 2_656 ?
C6 C5 C8 C10 -68.4(8) . . . 2_656 ?
C10 C8 C9 C10 1.0(9) 2_656 . . . ?
C5 C8 C9 C10 -176.0(5) . . . . ?
C8 C9 C10 C8 -1.0(9) . . . 2_656 ?
C8 C9 C10 C11 175.2(5) . . . . ?
C9 C10 C11 C12 48.0(8) . . . . ?
C8 C10 C11 C12 -135.9(6) 2_656 . . . ?
C9 C10 C11 C16 -129.4(6) . . . . ?
C8 C10 C11 C16 46.6(8) 2_656 . . . ?
C16 C11 C12 C13 2.0(8) . . . . ?
C10 C11 C12 C13 -175.5(5) . . . . ?
C11 C12 C13 C14 0.9(9) . . . . ?
C11 C12 C13 Ag2 101.6(5) . . . 2_666 ?
C12 C13 C14 C15 -3.1(9) . . . . ?
Ag2 C13 C14 C15 -91.6(5) 2_666 . . . ?
C12 C13 C14 C17 175.1(5) . . . . ?
Ag2 C13 C14 C17 86.6(5) 2_666 . . . ?
C13 C14 C15 C16 2.5(9) . . . . ?
C17 C14 C15 C16 -175.7(6) . . . . ?
C14 C15 C16 C11 0.4(9) . . . . ?
C12 C11 C16 C15 -2.6(9) . . . . ?
C10 C11 C16 C15 174.9(5) . . . . ?
C15 C14 C17 O2 -169.9(6) . . . . ?
C13 C14 C17 O2 11.9(9) . . . . ?
C15 C14 C17 O1 10.4(8) . . . . ?
C13 C14 C17 O1 -167.8(6) . . . . ?
O2 C17 O1 Ag2 -9.3(9) . . . 1_644 ?
C14 C17 O1 Ag2 170.4(4) . . . 1_644 ?
O1 C17 O2 Ag1 -15.6(9) . . . 1_644 ?
C14 C17 O2 Ag1 164.7(4) . . . 1_644 ?
O1 C17 O2 Ag1 120.9(6) . . . 2_766 ?
C14 C17 O2 Ag1 -58.8(7) . . . 2_766 ?
O4 C1 O3 Ag1 27.7(8) . . . . ?
C2 C1 O3 Ag1 -149.3(4) . . . . ?
O4 C1 O3 Ag2 -141.6(5) . . . 1_655 ?
C2 C1 O3 Ag2 41.3(10) . . . 1_655 ?
O3 C1 O4 Ag2 -27.9(9) . . . . ?
C2 C1 O4 Ag2 149.2(4) . . . . ?
